data_1536230
loop_
_publ_author_name
'Johnsson, M.'
'Lidin, S.'
'Toernroos, K.W.'
'Millet, P.'
'Buergi, H.B.'

_publ_section_title
;
 Host-guest compounds in the family of tellurium-nickel oxohalogenides
;
_journal_name_full 'Angew. Chem. Int. ed.'
_journal_page_first 4292
_journal_page_last 4295
_journal_volume 43
_journal_year 2004
_chemical_formula_sum 'Cl18.45 Ni34.48 O90 Te32'
_chemical_name_systematic 'Te32 Ni34.48 O90 Cl18.45'
_space_group_IT_number 204
_symmetry_space_group_name_Hall '-I 2 2 3'
_symmetry_space_group_name_H-M 'I m -3'
_cell_angle_alpha 90
_cell_angle_beta 90
_cell_angle_gamma 90
_cell_formula_units_Z 2
_cell_length_a 17.5443
_cell_length_b 17.5443
_cell_length_c 17.5443
_cell_volume 5400.179
_citation_journal_id_ASTM ACIEF5
_cod_data_source_file Johnsson_ACIEF5_2004_1465.cif
_cod_data_source_block Cl18.45Ni34.48O90Te32
_cod_database_code 1536230

loop_
_symmetry_equiv_pos_as_xyz
x,y,z
-x,-y,z
x,-y,-z
-x,y,-z
z,x,y
-z,-x,y
z,-x,-y
-z,x,-y
y,z,x
y,-z,-x
-y,z,-x
-y,-z,x
-x,-y,-z
x,y,-z
-x,y,z
x,-y,z
-z,-x,-y
z,x,-y
-z,x,y
z,-x,y
-y,-z,-x
-y,z,x
y,-z,x
y,z,-x
x+1/2,y+1/2,z+1/2
-x+1/2,-y+1/2,z+1/2
x+1/2,-y+1/2,-z+1/2
-x+1/2,y+1/2,-z+1/2
z+1/2,x+1/2,y+1/2
-z+1/2,-x+1/2,y+1/2
z+1/2,-x+1/2,-y+1/2
-z+1/2,x+1/2,-y+1/2
y+1/2,z+1/2,x+1/2
y+1/2,-z+1/2,-x+1/2
-y+1/2,z+1/2,-x+1/2
-y+1/2,-z+1/2,x+1/2
-x+1/2,-y+1/2,-z+1/2
x+1/2,y+1/2,-z+1/2
-x+1/2,y+1/2,z+1/2
x+1/2,-y+1/2,z+1/2
-z+1/2,-x+1/2,-y+1/2
z+1/2,x+1/2,-y+1/2
-z+1/2,x+1/2,y+1/2
z+1/2,-x+1/2,y+1/2
-y+1/2,-z+1/2,-x+1/2
-y+1/2,z+1/2,x+1/2
y+1/2,-z+1/2,x+1/2
y+1/2,z+1/2,-x+1/2

loop_
_atom_site_label
_atom_site_type_symbol
_atom_site_fract_x
_atom_site_fract_y
_atom_site_fract_z
_atom_site_occupancy
_atom_site_U_iso_or_equiv
Ni1 Ni+2 0.5 0.1463 0 1 0.0
Ni3 Ni+2 0.1493 0 0 0.494 0.0
Te1 Te+4 0.66904 0.16867 0 1 0.0
Te3 Te+4 0.60085 0 -0.15588 0.889 0.0
Cl5 Cl-1 0.2827 0 0 0.494 0.0
Cl2 Cl-1 -0.039 -0.039 -0.039 0.043 0.0
O1 O-2 0.6648 0.2762 0 1 0.0
Ni2 Ni+2 0.60768 0.18663 -0.17932 1 0.0
Ni4 Ni+2 0.1401 0.0306 0 0.1266 0.0
Cl6 Cl-1 0.247 0 0.084 0.1111 0.0
O3 O-2 0.78777 0.14123 0.27849 1 0.0
O5 O-2 0.58989 0.14789 -0.07228 1 0.0
Cl1 Cl-1 0 0 0 0.66 0.0
Te4 Te+4 0.6195 0 -0.1463 0.1111 0.0
O2 O-2 0.5 0 0.21 1 0.0
Cl7 Cl-1 0.2192 0 0.1059 0.253 0.0
O4 O-2 0.64563 -0.08071 -0.20776 1 0.0
Cl4 Cl-1 0.1391 0 0.13464 0.6206 0.0
Cl3 Cl-1 0.5 0 0 0.889 0.0
Te2 Te+4 0.817525 0.182475 0.182475 1 0.0
